data_1008428
loop_
_publ_author_name
'Averbuch-Pouchot, M T'

_publ_section_title
;
Crystal chemistry of cyclo-hexaphosphates. I. Structure of anhydrous
potassium cyclo-hexaphosphate
;
_journal_coden_ASTM ACSCEE
_journal_name_full 'Acta Crystallographica C (39,1983-)'
_journal_page_first 1273
_journal_page_last 1275
_journal_volume 45
_journal_year 1989
_chemical_formula_structural 'K6 (P6 O18)'
_chemical_formula_sum 'K6 O18 P6'
_chemical_name_systematic 'Potassium cyclo-hexaphosphate'
_space_group_IT_number 205
_symmetry_cell_setting cubic
_symmetry_Int_Tables_number 205
_symmetry_space_group_name_Hall '-P 2ac 2ab 3'
_symmetry_space_group_name_H-M 'P a -3'
_cell_angle_alpha 90
_cell_angle_beta 90
_cell_angle_gamma 90
_cell_formula_units_Z 8
_cell_length_a 15.753(6)
_cell_length_b 15.753(6)
_cell_length_c 15.753(6)
_cell_volume 3909.2
_refine_ls_R_factor_all 0.023
_cod_database_code 1008428

loop_
_symmetry_equiv_pos_as_xyz
x,y,z
1/2+x,1/2-y,-z
-x,1/2+y,1/2-z
1/2-x,-y,1/2+z
y,z,x
1/2-y,-z,1/2+x
1/2+y,1/2-z,-x
-y,1/2+z,1/2-x
z,x,y
-z,1/2+x,1/2-y
1/2-z,-x,1/2+y
1/2+z,1/2-x,-y
-x,-y,-z
1/2-x,1/2+y,z
x,1/2-y,1/2+z
1/2+x,y,1/2-z
-y,-z,-x
1/2+y,z,1/2-x
1/2-y,1/2+z,x
y,1/2-z,1/2+x
-z,-x,-y
z,1/2-x,1/2+y
1/2+z,x,1/2-y
1/2-z,1/2+x,y

loop_
_atom_site_label
_atom_site_type_symbol
_atom_site_symmetry_multiplicity
_atom_site_Wyckoff_symbol
_atom_site_fract_x
_atom_site_fract_y
_atom_site_fract_z
_atom_site_occupancy
_atom_site_attached_hydrogens
_atom_site_calc_flag
K1 K1+ 4 b 0. 0. 0.5 1. 0 d
K2 K1+ 4 a 0.5 0. 0.5 1. 0 d
K3 K1+ 8 c 0.73249(3) 0.73249(3) 0.73249(3) 1. 0 d
K4 K1+ 24 d 0.75612(3) 0.62017(3) 0.94141(3) 1. 0 d
K5 K1+ 8 c 0.12827(3) 0.12827(3) 0.12827(3) 1. 0 d
P1 P5+ 24 d 0.57798(3) 0.55892(3) 0.77471(3) 1. 0 d
P2 P5+ 24 d 0.65484(3) 0.82806(3) 0.95358(3) 1. 0 d
O1 O2- 24 d 0.59398(9) 0.5116(1) 0.6851(1) 1. 0 d
O2 O2- 24 d 0.5236(1) 0.63882(9) 0.7443(1) 1. 0 d
O3 O2- 24 d 0.5241(1) 0.5033(1) 0.8271(1) 1. 0 d
O4 O2- 24 d 0.6587(1) 0.5923(1) 0.8088(1) 1. 0 d
O5 O2- 24 d 0.5748(1) 0.8556(1) 0.9129(1) 1. 0 d
O6 O2- 24 d 0.7251(1) 0.7959(1) 0.9003(1) 1. 0 d

loop_
_atom_type_symbol
_atom_type_oxidation_number
K1+ 1.000
P5+ 5.000
O2- -2.000
